data_7046452
loop_
_publ_author_name
'Suntrup, Lisa'
'Kleoff, Merlin'
'Sarkar, Biprajit'

_publ_section_title
;
 Serendipitous discoveries of new coordination modes of the
 1,5-regioisomer of 1,2,3-triazoles enroute to the attempted synthesis of
 a carbon-anchored tri-mesoionic carbene.
;
_journal_issue 24
_journal_name_full 'Dalton transactions (Cambridge, England : 2003)'
_journal_page_first 7992
_journal_page_last 8002
_journal_paper_doi 10.1039/c8dt01521j
_journal_volume 47
_journal_year 2018
_chemical_formula_sum 'C30 H22 Ag2 F6 N6 O6 S2'
_chemical_formula_weight 956.39
_space_group_crystal_system triclinic
_space_group_IT_number 2
_space_group_name_Hall '-P 1'
_space_group_name_H-M_alt 'P -1'
_symmetry_space_group_name_Hall '-P 1'
_symmetry_space_group_name_H-M 'P -1'
_atom_sites_solution_hydrogens geom
_audit_creation_method SHELXL-2014/7
_audit_update_record
;
2015-12-15 deposited with the CCDC.
2018-05-23 downloaded from the CCDC.
;
_cell_angle_alpha 68.090(2)
_cell_angle_beta 84.194(2)
_cell_angle_gamma 79.220(2)
_cell_formula_units_Z 1
_cell_length_a 6.3470(4)
_cell_length_b 10.9429(7)
_cell_length_c 13.4498(9)
_cell_measurement_reflns_used 3766
_cell_measurement_temperature 100(2)
_cell_measurement_theta_max 28.380
_cell_measurement_theta_min 3.035
_cell_volume 850.88(10)
_computing_structure_refinement 'SHELXL-2014/7 (Sheldrick, 2014)'
_diffrn_ambient_temperature 100(2)
_diffrn_measured_fraction_theta_full 0.994
_diffrn_measured_fraction_theta_max 0.987
_diffrn_measurement_device_type 'Bruker Venture D8'
_diffrn_radiation_type MoK\a
_diffrn_radiation_wavelength 0.71073
_diffrn_reflns_av_R_equivalents 0.0589
_diffrn_reflns_av_unetI/netI 0.0514
_diffrn_reflns_Laue_measured_fraction_full 0.994
_diffrn_reflns_Laue_measured_fraction_max 0.987
_diffrn_reflns_limit_h_max 7
_diffrn_reflns_limit_h_min -8
_diffrn_reflns_limit_k_max 14
_diffrn_reflns_limit_k_min -14
_diffrn_reflns_limit_l_max 17
_diffrn_reflns_limit_l_min -17
_diffrn_reflns_number 17787
_diffrn_reflns_point_group_measured_fraction_full 0.994
_diffrn_reflns_point_group_measured_fraction_max 0.987
_diffrn_reflns_theta_full 25.242
_diffrn_reflns_theta_max 28.380
_diffrn_reflns_theta_min 3.035
_exptl_absorpt_coefficient_mu 1.359
_exptl_absorpt_correction_T_max 0.7457
_exptl_absorpt_correction_T_min 0.4888
_exptl_absorpt_correction_type multi-scan
_exptl_absorpt_process_details 'Blessing, 1995'
_exptl_crystal_colour colourless
_exptl_crystal_density_diffrn 1.866
_exptl_crystal_description block
_exptl_crystal_F_000 472
_exptl_crystal_size_max 0.6
_exptl_crystal_size_mid 0.4
_exptl_crystal_size_min 0.2
_refine_diff_density_max 0.529
_refine_diff_density_min -1.449
_refine_diff_density_rms 0.132
_refine_ls_extinction_method none
_refine_ls_goodness_of_fit_ref 0.842
_refine_ls_hydrogen_treatment constr
_refine_ls_matrix_type full
_refine_ls_number_parameters 235
_refine_ls_number_reflns 4218
_refine_ls_number_restraints 0
_refine_ls_restrained_S_all 0.842
_refine_ls_R_factor_all 0.0407
_refine_ls_R_factor_gt 0.0342
_refine_ls_shift/su_max 0.002
_refine_ls_shift/su_mean 0.000
_refine_ls_structure_factor_coef Fsqd
_refine_ls_weighting_details 'w=1/[\s^2^(Fo^2^)+(0.1000P)^2^] where P=(Fo^2^+2Fc^2^)/3'
_refine_ls_weighting_scheme calc
_refine_ls_wR_factor_gt 0.1017
_refine_ls_wR_factor_ref 0.1090
_reflns_Friedel_coverage 0.000
_reflns_number_gt 3766
_reflns_number_total 4218
_reflns_threshold_expression 'I > 2\s(I)'
_cod_data_source_file c8dt01521j2.cif
_cod_data_source_block bip56m_a
_cod_depositor_comments 'Adding full bibliography for 7046452--7046455.cif.'
_cod_database_code 7046452
_shelx_shelxl_version_number 2014/7
_shelx_space_group_comment
;
The symmetry employed for this shelxl refinement is uniquely defined
by the following loop, which should always be used as a source of
symmetry information in preference to the above space-group names.
They are only intended as comments.
;

loop_
_space_group_symop_operation_xyz
'x, y, z'
'-x, -y, -z'

loop_
_atom_site_label
_atom_site_type_symbol
_atom_site_fract_x
_atom_site_fract_y
_atom_site_fract_z
_atom_site_U_iso_or_equiv
_atom_site_adp_type
_atom_site_occupancy
_atom_site_site_symmetry_order
_atom_site_calc_flag
_atom_site_refinement_flags_posn
_atom_site_refinement_flags_adp
Ag1 Ag 0.79121(3) 0.61348(2) 0.44437(2) 0.02073(10) Uani 1 1 d . .
C1 C 1.0813(4) 0.5298(3) 0.7408(2) 0.0168(5) Uani 1 1 d . .
H1 H 1.1936 0.4789 0.7881 0.020 Uiso 1 1 calc R U
N1 N 1.0616(3) 0.5279(2) 0.64309(17) 0.0162(4) Uani 1 1 d . .
C2 C 0.9134(4) 0.6171(2) 0.76160(19) 0.0153(5) Uani 1 1 d . .
N2 N 0.8874(3) 0.6108(2) 0.60005(16) 0.0150(4) Uani 1 1 d . .
C3 C 0.8580(4) 0.6566(3) 0.8551(2) 0.0181(5) Uani 1 1 d . .
N3 N 0.7959(3) 0.6658(2) 0.67157(16) 0.0137(4) Uani 1 1 d . .
C4 C 1.0045(4) 0.7138(3) 0.8884(2) 0.0255(6) Uani 1 1 d . .
H4 H 1.1408 0.7231 0.8527 0.031 Uiso 1 1 calc R U
C5 C 0.9487(5) 0.7568(3) 0.9739(3) 0.0324(7) Uani 1 1 d . .
H5 H 1.0469 0.7968 0.9958 0.039 Uiso 1 1 calc R U
C6 C 0.7518(5) 0.7421(3) 1.0275(2) 0.0305(6) Uani 1 1 d . .
H6 H 0.7156 0.7714 1.0861 0.037 Uiso 1 1 calc R U
C7 C 0.6073(5) 0.6844(3) 0.9953(2) 0.0295(6) Uani 1 1 d . .
H7 H 0.4718 0.6745 1.0319 0.035 Uiso 1 1 calc R U
C8 C 0.6600(4) 0.6411(3) 0.9100(2) 0.0241(6) Uani 1 1 d . .
H8 H 0.5612 0.6008 0.8887 0.029 Uiso 1 1 calc R U
C9 C 0.6020(4) 0.7615(2) 0.6458(2) 0.0144(5) Uani 1 1 d . .
C10 C 0.4387(4) 0.7345(2) 0.6000(2) 0.0172(5) Uani 1 1 d . .
H10 H 0.4532 0.6539 0.5868 0.021 Uiso 1 1 calc R U
C11 C 0.2525(4) 0.8288(3) 0.5739(2) 0.0221(5) Uani 1 1 d . .
H11 H 0.1405 0.8143 0.5398 0.027 Uiso 1 1 calc R U
C12 C 0.2303(5) 0.9436(3) 0.5975(2) 0.0245(6) Uani 1 1 d . .
H12 H 0.1004 1.0055 0.5824 0.029 Uiso 1 1 calc R U
C13 C 0.3954(5) 0.9687(3) 0.6429(2) 0.0251(6) Uani 1 1 d . .
H13 H 0.3794 1.0484 0.6576 0.030 Uiso 1 1 calc R U
C14 C 0.5850(4) 0.8775(3) 0.6671(2) 0.0203(5) Uani 1 1 d . .
H14 H 0.7001 0.8945 0.6975 0.024 Uiso 1 1 calc R U
C100 C 0.1881(4) 0.8385(3) 0.2206(2) 0.0244(6) Uani 1 1 d . .
S100 S 0.36059(10) 0.69128(6) 0.30589(5) 0.01849(15) Uani 1 1 d . .
F100 F 0.1544(3) 0.9352(2) 0.26098(19) 0.0441(5) Uani 1 1 d . .
O101 O 0.2408(4) 0.6531(2) 0.40684(18) 0.0362(5) Uani 1 1 d . .
F101 F -0.0023(3) 0.8094(2) 0.2127(2) 0.0466(5) Uani 1 1 d . .
O102 O 0.3866(3) 0.59969(19) 0.25081(17) 0.0258(4) Uani 1 1 d . .
F102 F 0.2742(3) 0.88603(19) 0.12293(16) 0.0410(5) Uani 1 1 d . .
O100 O 0.5539(3) 0.7441(2) 0.30740(18) 0.0286(5) Uani 1 1 d . .

loop_
_atom_site_aniso_label
_atom_site_aniso_U_11
_atom_site_aniso_U_22
_atom_site_aniso_U_33
_atom_site_aniso_U_23
_atom_site_aniso_U_13
_atom_site_aniso_U_12
Ag1 0.02160(14) 0.02546(14) 0.01649(14) -0.01175(10) -0.00418(9) 0.00356(9)
C1 0.0161(11) 0.0212(12) 0.0124(12) -0.0051(9) 0.0013(9) -0.0041(9)
N1 0.0178(10) 0.0176(9) 0.0128(10) -0.0050(8) -0.0012(8) -0.0029(8)
C2 0.0173(11) 0.0183(11) 0.0101(11) -0.0034(9) -0.0005(9) -0.0060(9)
N2 0.0163(9) 0.0170(9) 0.0135(10) -0.0087(8) 0.0015(8) -0.0017(7)
C3 0.0202(12) 0.0197(12) 0.0138(12) -0.0070(10) -0.0001(9) -0.0001(9)
N3 0.0133(9) 0.0163(9) 0.0133(10) -0.0077(8) 0.0020(7) -0.0033(7)
C4 0.0224(13) 0.0368(15) 0.0224(14) -0.0158(12) -0.0020(11) -0.0054(11)
C5 0.0345(16) 0.0450(18) 0.0276(16) -0.0240(14) -0.0050(13) -0.0057(13)
C6 0.0392(17) 0.0334(15) 0.0172(14) -0.0126(12) -0.0017(12) 0.0056(13)
C7 0.0307(15) 0.0352(16) 0.0206(14) -0.0125(12) 0.0048(11) 0.0011(12)
C8 0.0236(13) 0.0304(14) 0.0194(14) -0.0108(11) 0.0038(10) -0.0061(11)
C9 0.0152(11) 0.0149(11) 0.0111(11) -0.0037(9) 0.0024(9) -0.0009(9)
C10 0.0175(12) 0.0168(11) 0.0175(13) -0.0058(10) 0.0015(9) -0.0055(9)
C11 0.0178(12) 0.0245(13) 0.0232(14) -0.0073(11) -0.0014(10) -0.0041(10)
C12 0.0259(14) 0.0217(13) 0.0200(14) -0.0048(10) 0.0003(11) 0.0041(10)
C13 0.0344(15) 0.0169(12) 0.0237(15) -0.0097(11) 0.0002(11) 0.0009(11)
C14 0.0230(13) 0.0181(12) 0.0211(13) -0.0086(10) -0.0018(10) -0.0032(10)
C100 0.0174(12) 0.0272(13) 0.0320(16) -0.0156(12) -0.0039(11) 0.0002(10)
S100 0.0203(3) 0.0199(3) 0.0152(3) -0.0045(2) 0.0009(2) -0.0078(2)
F100 0.0415(11) 0.0370(10) 0.0651(15) -0.0363(10) -0.0104(10) 0.0083(8)
O101 0.0549(14) 0.0427(13) 0.0201(11) -0.0150(10) 0.0146(10) -0.0306(11)
F101 0.0212(9) 0.0555(13) 0.0699(16) -0.0289(12) -0.0167(9) -0.0013(8)
O102 0.0303(11) 0.0225(9) 0.0253(11) -0.0104(8) 0.0060(8) -0.0060(8)
F102 0.0510(12) 0.0357(10) 0.0239(10) 0.0004(8) -0.0053(8) 0.0012(8)
O100 0.0228(10) 0.0255(10) 0.0320(12) 0.0007(9) -0.0113(9) -0.0090(8)

loop_
_atom_type_symbol
_atom_type_description
_atom_type_scat_dispersion_real
_atom_type_scat_dispersion_imag
_atom_type_scat_source
C C 0.0033 0.0016 'International Tables Vol C Tables 4.2.6.8 and 6.1.1.4'
H H 0.0000 0.0000 'International Tables Vol C Tables 4.2.6.8 and 6.1.1.4'
N N 0.0061 0.0033 'International Tables Vol C Tables 4.2.6.8 and 6.1.1.4'
O O 0.0106 0.0060 'International Tables Vol C Tables 4.2.6.8 and 6.1.1.4'
F F 0.0171 0.0103 'International Tables Vol C Tables 4.2.6.8 and 6.1.1.4'
S S 0.1246 0.1234 'International Tables Vol C Tables 4.2.6.8 and 6.1.1.4'
Br Br -0.2901 2.4595 'International Tables Vol C Tables 4.2.6.8 and 6.1.1.4'
Ag Ag -0.8971 1.1015 'International Tables Vol C Tables 4.2.6.8 and 6.1.1.4'

loop_
_geom_angle_atom_site_label_1
_geom_angle_atom_site_label_2
_geom_angle_atom_site_label_3
_geom_angle
_geom_angle_site_symmetry_1
_geom_angle_site_symmetry_3
N2 Ag1 N1 127.41(7) . 2_766
N2 Ag1 O100 139.02(8) . .
N1 Ag1 O100 93.46(8) 2_766 .
N2 Ag1 Ag1 64.14(5) . 2_766
N1 Ag1 Ag1 63.32(5) 2_766 2_766
O100 Ag1 Ag1 156.07(6) . 2_766
N1 C1 C2 109.2(2) . .
N1 C1 H1 125.4 . .
C2 C1 H1 125.4 . .
N2 N1 C1 109.0(2) . .
N2 N1 Ag1 114.73(15) . 2_766
C1 N1 Ag1 134.52(17) . 2_766
N3 C2 C1 104.2(2) . .
N3 C2 C3 124.2(2) . .
C1 C2 C3 131.6(2) . .
N1 N2 N3 107.37(19) . .
N1 N2 Ag1 117.50(15) . .
N3 N2 Ag1 134.69(16) . .
C8 C3 C4 119.5(2) . .
C8 C3 C2 121.1(2) . .
C4 C3 C2 119.4(2) . .
N2 N3 C2 110.2(2) . .
N2 N3 C9 119.7(2) . .
C2 N3 C9 130.1(2) . .
C5 C4 C3 119.5(3) . .
C5 C4 H4 120.2 . .
C3 C4 H4 120.2 . .
C4 C5 C6 120.8(3) . .
C4 C5 H5 119.6 . .
C6 C5 H5 119.6 . .
C7 C6 C5 119.8(3) . .
C7 C6 H6 120.1 . .
C5 C6 H6 120.1 . .
C8 C7 C6 120.2(3) . .
C8 C7 H7 119.9 . .
C6 C7 H7 119.9 . .
C7 C8 C3 120.1(3) . .
C7 C8 H8 119.9 . .
C3 C8 H8 119.9 . .
C10 C9 C14 122.3(2) . .
C10 C9 N3 118.7(2) . .
C14 C9 N3 119.0(2) . .
C9 C10 C11 118.3(2) . .
C9 C10 H10 120.9 . .
C11 C10 H10 120.9 . .
C12 C11 C10 120.2(2) . .
C12 C11 H11 119.9 . .
C10 C11 H11 119.9 . .
C11 C12 C13 120.6(3) . .
C11 C12 H12 119.7 . .
C13 C12 H12 119.7 . .
C14 C13 C12 120.2(3) . .
C14 C13 H13 119.9 . .
C12 C13 H13 119.9 . .
C13 C14 C9 118.5(3) . .
C13 C14 H14 120.8 . .
C9 C14 H14 120.8 . .
F102 C100 F101 108.1(3) . .
F102 C100 F100 108.1(3) . .
F101 C100 F100 107.5(2) . .
F102 C100 S100 111.31(19) . .
F101 C100 S100 110.7(2) . .
F100 C100 S100 111.0(2) . .
O101 S100 O100 114.41(14) . .
O101 S100 O102 115.71(12) . .
O100 S100 O102 114.47(13) . .
O101 S100 C100 103.37(15) . .
O100 S100 C100 102.28(12) . .
O102 S100 C100 104.28(13) . .
S100 O100 Ag1 116.31(11) . .

loop_
_geom_bond_atom_site_label_1
_geom_bond_atom_site_label_2
_geom_bond_distance
_geom_bond_site_symmetry_2
Ag1 N2 2.228(2) .
Ag1 N1 2.290(2) 2_766
Ag1 O100 2.344(2) .
Ag1 Ag1 3.3164(4) 2_766
C1 N1 1.341(3) .
C1 C2 1.372(4) .
C1 H1 0.9500 .
N1 N2 1.320(3) .
N1 Ag1 2.290(2) 2_766
C2 N3 1.363(3) .
C2 C3 1.467(4) .
N2 N3 1.346(3) .
C3 C8 1.397(4) .
C3 C4 1.403(4) .
N3 C9 1.437(3) .
C4 C5 1.388(4) .
C4 H4 0.9500 .
C5 C6 1.383(5) .
C5 H5 0.9500 .
C6 C7 1.389(4) .
C6 H6 0.9500 .
C7 C8 1.387(4) .
C7 H7 0.9500 .
C8 H8 0.9500 .
C9 C10 1.386(3) .
C9 C14 1.385(4) .
C10 C11 1.393(4) .
C10 H10 0.9500 .
C11 C12 1.386(4) .
C11 H11 0.9500 .
C12 C13 1.381(4) .
C12 H12 0.9500 .
C13 C14 1.392(4) .
C13 H13 0.9500 .
C14 H14 0.9500 .
C100 F102 1.321(4) .
C100 F101 1.329(3) .
C100 F100 1.335(3) .
C100 S100 1.823(3) .
S100 O101 1.443(2) .
S100 O100 1.4556(19) .
S100 O102 1.431(2) .
